data_7710861
loop_
_publ_author_name
'Yan, Mei'
'Tang, Ru-Ling'
'Zhou, Wenfeng'
'Liu, Wen-Long'
'Guo, Sheng-Ping'

_publ_section_title
;
 Pb3SBrI3: The first Pb-based chalcohalide with multiple halogens features
 unique two-dimensional structure composed of diverse Pb-centered
 polyhedra
;
_journal_name_full 'Dalton Transactions'
_journal_paper_doi 10.1039/D2DT02038F
_journal_year 2022
_chemical_formula_moiety '0.25(Br4 I12 Pb12 S4)'
_chemical_formula_sum 'Br I3 Pb3 S'
_chemical_formula_weight 1114.24
_space_group_crystal_system monoclinic
_space_group_IT_number 11
_space_group_name_Hall '-P 2yb'
_space_group_name_H-M_alt 'P 1 21/m 1'
_atom_sites_solution_primary iterative
_atom_sites_solution_secondary difmap
_audit_creation_date 2021-11-05
_audit_creation_method
;
Olex2 1.2-alpha
(compiled 2018.03.09 svn.r3491 for OlexSys, GUI svn.r5480)
;
_audit_update_record
;
2022-03-09 deposited with the CCDC.	2022-07-28 downloaded from the CCDC.
;
_cell_angle_alpha 90.00
_cell_angle_beta 99.675(8)
_cell_angle_gamma 90.00
_cell_formula_units_Z 2
_cell_length_a 8.502(2)
_cell_length_b 4.4946(10)
_cell_length_c 14.526(3)
_cell_measurement_reflns_used 3058
_cell_measurement_temperature 293(2)
_cell_measurement_theta_max 27.48
_cell_measurement_theta_min 2.43
_cell_volume 547.2(2)
_computing_cell_refinement 'SAINT v8.37A (Bruker, 2015)'
_computing_data_reduction 'SAINT v8.37A (Bruker, 2015)'
_computing_molecular_graphics 'Olex2 (Dolomanov et al., 2009)'
_computing_publication_material 'Olex2 (Dolomanov et al., 2009)'
_computing_structure_refinement 'XL (Sheldrick, 2008)'
_computing_structure_solution 'olex2.solve (Bourhis et al., 2015)'
_diffrn_ambient_temperature 293(2)
_diffrn_measured_fraction_theta_full 0.993
_diffrn_measured_fraction_theta_max 0.993
_diffrn_measurement_device_type 'CCD area detector'
_diffrn_measurement_method 'phi and omega scans'
_diffrn_radiation_monochromator graphite
_diffrn_radiation_type MoK\a
_diffrn_radiation_wavelength 0.71073
_diffrn_reflns_av_R_equivalents 0.0467
_diffrn_reflns_av_unetI/netI 0.0423
_diffrn_reflns_limit_h_max 10
_diffrn_reflns_limit_h_min -9
_diffrn_reflns_limit_k_max 5
_diffrn_reflns_limit_k_min -5
_diffrn_reflns_limit_l_max 17
_diffrn_reflns_limit_l_min -17
_diffrn_reflns_number 4949
_diffrn_reflns_theta_full 26.00
_diffrn_reflns_theta_max 26.00
_diffrn_reflns_theta_min 1.42
_diffrn_source 'fine-focus sealed tube'
_exptl_absorpt_coefficient_mu 58.274
_exptl_absorpt_correction_T_max 0.7456
_exptl_absorpt_correction_T_min 0.2999
_exptl_absorpt_correction_type multi-scan
_exptl_absorpt_process_details
;
SADABS-2016/2 (Bruker,2016/2) was used for absorption correction.
wR2(int) was 0.1795 before and 0.0765 after correction.
The Ratio of minimum to maximum transmission is 0.4022.
The \l/2 correction factor is Not present.
;
_exptl_crystal_colour yellow
_exptl_crystal_density_diffrn 6.763
_exptl_crystal_density_method 'not measured'
_exptl_crystal_description sheet
_exptl_crystal_F_000 912
_exptl_crystal_size_max 0.8
_exptl_crystal_size_mid 0.7
_exptl_crystal_size_min 0.6
_refine_diff_density_max 2.405
_refine_diff_density_min -2.590
_refine_diff_density_rms 0.608
_refine_ls_extinction_coef 0.0010(3)
_refine_ls_extinction_expression Fc^*^=kFc[1+0.001xFc^2^\l^3^/sin(2\q)]^-1/4^
_refine_ls_extinction_method SHELXL
_refine_ls_goodness_of_fit_ref 1.071
_refine_ls_hydrogen_treatment undef
_refine_ls_matrix_type full
_refine_ls_number_parameters 50
_refine_ls_number_reflns 1221
_refine_ls_number_restraints 0
_refine_ls_restrained_S_all 1.071
_refine_ls_R_factor_all 0.0497
_refine_ls_R_factor_gt 0.0410
_refine_ls_shift/su_max 0.000
_refine_ls_shift/su_mean 0.000
_refine_ls_structure_factor_coef Fsqd
_refine_ls_weighting_details 'calc w=1/[\s^2^(Fo^2^)+(0.0733P)^2^+8.0552P] where P=(Fo^2^+2Fc^2^)/3'
_refine_ls_weighting_scheme calc
_refine_ls_wR_factor_gt 0.1157
_refine_ls_wR_factor_ref 0.1208
_reflns_number_gt 1057
_reflns_number_total 1221
_reflns_threshold_expression >2sigma(I)
_cod_data_source_file d2dt02038f2.cif
_cod_data_source_block a
_cod_depositor_comments
;
The following automatic conversions were performed:

data item '_exptl_absorpt_correction_type' value 'MULTI-SCAN' was
changed to 'multi-scan' in accordance with the
/home/data/users/saulius/crontab/automatic-downloads/rss-feeds/RSC/lib/dictionaries/cif_core.dic
dictionary named 'cif_core.dic' version 2.4.2 last updated on
2011-04-26.

Automatic conversion script
Id: cif_fix_values 7556 2019-12-06 15:28:31Z antanas 
;
_cod_database_code 7710861
_olex2_refinement_description
;
;
_olex2_submission_special_instructions 'No special instructions were received'

loop_
_space_group_symop_id
_space_group_symop_operation_xyz
1 'x, y, z'
2 '-x, y+1/2, -z'
3 '-x, -y, -z'
4 'x, -y-1/2, z'

loop_
_atom_site_label
_atom_site_type_symbol
_atom_site_fract_x
_atom_site_fract_y
_atom_site_fract_z
_atom_site_U_iso_or_equiv
_atom_site_adp_type
_atom_site_occupancy
_atom_site_calc_flag
_atom_site_disorder_assembly
_atom_site_disorder_group
_atom_site_site_symmetry_order
_atom_site_refinement_flags_posn
_atom_site_refinement_flags_adp
_atom_site_refinement_flags_occupancy
Pb1 Pb 0.30009(9) 0.7500 0.93236(7) 0.0286(3) Uani 1 d . . 2 S T P
Pb2 Pb 0.70456(10) 0.7500 0.78277(6) 0.0303(3) Uani 1 d . . 2 S T P
Pb3 Pb 0.24951(11) 0.2500 0.54449(7) 0.0329(3) Uani 1 d . . 2 S T P
I1 I 0.94765(16) 0.2500 0.86714(12) 0.0293(4) Uani 1 d . . 2 S T P
I2 I -0.04219(17) 0.2500 0.37251(12) 0.0310(4) Uani 1 d . . 2 S T P
I3 I 0.40582(17) 0.2500 0.76850(11) 0.0315(4) Uani 1 d . . 2 S T P
Br1 Br 0.3478(2) -0.2500 0.42093(16) 0.0240(5) Uani 1 d . . 2 S T P
S1 S 0.6280(6) 0.7500 0.9535(4) 0.0187(10) Uani 1 d . . 2 S T P

loop_
_atom_site_aniso_label
_atom_site_aniso_U_11
_atom_site_aniso_U_22
_atom_site_aniso_U_33
_atom_site_aniso_U_23
_atom_site_aniso_U_13
_atom_site_aniso_U_12
Pb1 0.0227(5) 0.0262(5) 0.0346(6) 0.000 -0.0017(4) 0.000
Pb2 0.0322(5) 0.0294(5) 0.0291(5) 0.000 0.0050(4) 0.000
Pb3 0.0365(5) 0.0244(5) 0.0379(6) 0.000 0.0069(4) 0.000
I1 0.0205(7) 0.0230(7) 0.0433(9) 0.000 0.0016(6) 0.000
I2 0.0287(8) 0.0285(8) 0.0357(9) 0.000 0.0056(6) 0.000
I3 0.0291(8) 0.0329(8) 0.0311(9) 0.000 0.0015(6) 0.000
Br1 0.0226(10) 0.0221(10) 0.0288(12) 0.000 0.0085(9) 0.000
S1 0.018(2) 0.018(2) 0.020(3) 0.000 0.004(2) 0.000

loop_
_atom_type_symbol
_atom_type_description
_atom_type_scat_dispersion_real
_atom_type_scat_dispersion_imag
_atom_type_scat_source
Br Br -0.2901 2.4595 'International Tables Vol C Tables 4.2.6.8 and 6.1.1.4'
I I -0.4742 1.8119 'International Tables Vol C Tables 4.2.6.8 and 6.1.1.4'
Pb Pb -3.3944 10.1111 'International Tables Vol C Tables 4.2.6.8 and 6.1.1.4'
S S 0.1246 0.1234 'International Tables Vol C Tables 4.2.6.8 and 6.1.1.4'

loop_
_geom_angle_atom_site_label_1
_geom_angle_atom_site_label_2
_geom_angle_atom_site_label_3
_geom_angle
_geom_angle_site_symmetry_1
_geom_angle_site_symmetry_3
_geom_angle_publ_flag
S1 Pb1 S1 79.48(11) . 3_677 ?
S1 Pb1 S1 79.48(11) . 3_667 ?
S1 Pb1 S1 106.84(17) 3_677 3_667 ?
I1 Pb2 I1 90.74(5) 1_565 . ?
I1 Pb2 I3 159.28(5) 1_565 . ?
I1 Pb2 I3 159.28(5) . 1_565 ?
I1 Pb2 I3 89.23(3) . . ?
I1 Pb2 I3 89.23(3) 1_565 1_565 ?
I3 Pb2 I3 83.60(4) . 1_565 ?
S1 Pb2 I1 83.41(8) . . ?
S1 Pb2 I1 83.41(8) . 1_565 ?
S1 Pb2 I3 76.00(8) . . ?
S1 Pb2 I3 76.00(8) . 1_565 ?
I2 Pb3 I2 83.76(4) . 3_556 ?
I2 Pb3 I2 83.76(4) . 3_566 ?
I2 Pb3 I2 88.76(4) 3_556 3_566 ?
I2 Pb3 I3 77.62(4) 3_566 . ?
I2 Pb3 I3 153.79(5) . . ?
I2 Pb3 I3 77.62(4) 3_556 . ?
Br1 Pb3 I2 78.24(5) . . ?
Br1 Pb3 I2 85.87(4) 1_565 3_566 ?
Br1 Pb3 I2 78.24(5) 1_565 . ?
Br1 Pb3 I2 161.66(6) 1_565 3_556 ?
Br1 Pb3 I2 85.87(4) . 3_556 ?
Br1 Pb3 I2 161.66(6) . 3_566 ?
Br1 Pb3 I3 118.09(5) 1_565 . ?
Br1 Pb3 I3 118.09(5) . . ?
Br1 Pb3 Br1 93.80(6) . 1_565 ?
Pb2 I1 Pb2 90.74(5) 1_545 . ?
Pb3 I2 Pb3 96.24(4) . 3_566 ?
Pb3 I2 Pb3 96.24(4) . 3_556 ?
Pb3 I2 Pb3 88.76(4) 3_556 3_566 ?
Pb2 I3 Pb2 83.60(4) . 1_545 ?
Pb3 I3 Pb2 103.58(4) . 1_545 ?
Pb3 I3 Pb2 103.58(4) . . ?
Pb3 Br1 Pb3 93.80(6) . 1_545 ?
Pb1 S1 Pb1 106.84(17) 3_677 3_667 ?
Pb1 S1 Pb1 100.52(11) . 3_667 ?
Pb1 S1 Pb1 100.52(11) . 3_677 ?
Pb2 S1 Pb1 119.17(10) . 3_667 ?
Pb2 S1 Pb1 119.17(10) . 3_677 ?
Pb2 S1 Pb1 107.28(18) . . ?

loop_
_geom_bond_atom_site_label_1
_geom_bond_atom_site_label_2
_geom_bond_distance
_geom_bond_site_symmetry_2
_geom_bond_publ_flag
Pb1 S1 2.753(5) . ?
Pb1 S1 2.799(3) 3_677 ?
Pb1 S1 2.799(3) 3_667 ?
Pb2 I1 3.1578(13) . ?
Pb2 I1 3.1578(13) 1_565 ?
Pb2 I3 3.3715(13) . ?
Pb2 I3 3.3715(13) 1_565 ?
Pb2 S1 2.668(5) . ?
Pb3 I2 3.2132(13) 3_566 ?
Pb3 I2 3.2132(13) 3_556 ?
Pb3 I2 3.211(2) . ?
Pb3 I3 3.302(2) . ?
Pb3 Br1 3.0779(16) 1_565 ?
Pb3 Br1 3.0779(16) . ?
I1 Pb2 3.1578(13) 1_545 ?
I2 Pb3 3.2132(13) 3_556 ?
I2 Pb3 3.2132(13) 3_566 ?
I3 Pb2 3.3715(13) 1_545 ?
Br1 Pb3 3.0779(16) 1_545 ?
S1 Pb1 2.799(3) 3_677 ?
S1 Pb1 2.799(3) 3_667 ?
